data_4503011
loop_
_publ_author_name
'Upreti, Mani'
'Smit, Jared P.'
'Hagen, Eric J.'
'Smolenskaya, Valeriya N.'
'Prakash, Indra'

_publ_section_title
;
 Single Crystal Growth and Structure Determination of the Natural
 &#x201C;High Potency&#x201D; Sweetener Rebaudioside A
;
_journal_issue 2
_journal_name_full 'Crystal Growth &amp; Design'
_journal_page_first 990
_journal_paper_doi 10.1021/cg201463g
_journal_volume 12
_journal_year 2012
_chemical_absolute_configuration ad
_chemical_formula_moiety 'C44 H70 O23,4(H2 O1),C1 H4 O1'
_chemical_formula_sum 'C45 H82 O28'
_chemical_formula_weight 1071.14
_chemical_name_systematic ' ?'
_space_group_IT_number 4
_symmetry_cell_setting monoclinic
_symmetry_space_group_name_Hall 'P 2yb'
_symmetry_space_group_name_H-M 'P 1 21 1'
_atom_type_scat_source 'International Tables for Crystallography (Vol C)'
_cell_angle_alpha 90.00
_cell_angle_beta 100.120(4)
_cell_angle_gamma 90.00
_cell_formula_units_Z 2
_cell_length_a 16.4358(9)
_cell_length_b 8.0564(4)
_cell_length_c 19.5073(11)
_cell_measurement_reflns_used 27063
_cell_measurement_temperature 150.00(2)
_cell_measurement_theta_max 70
_cell_measurement_theta_min 2
_cell_volume 2542.8(2)
_computing_cell_refinement 'DENZO/SCALEPACK (Otwinowski & Minor, 1996)'
_computing_data_collection 'Collect (Nonius, 1998)'
_computing_data_reduction 'DENZO/SCALEPACK (Otwinowski & Minor, 1996)'
_computing_molecular_graphics
;
    ORTEP (Johnson, 1976)
    PLATON (Spek, 2003)
;
_computing_publication_material 'SHELX97(Sheldrick, 2008) and local programs'
_computing_structure_refinement 'SHELX97 (Sheldrick, 2008)'
_computing_structure_solution
;
 Direct methods (SIR2004, Burla et al., 2005)
;
_diffrn_ambient_temperature 150.00(2)
_diffrn_measured_fraction_theta_full 0.9730
_diffrn_measured_fraction_theta_max 0.9730
_diffrn_measurement_details
;
Data were collected on a Rigaku Rapid which has a quarter 
chi circle and a 200 degree curved image plate at a fixed 
distance of 127.4mm.  Strategy was optimized using the 
CrystalClear software.  The completeness is the best 
that can be obtained with this geometry. The missing data are not cusp 
data but mostly high angle data.
Also the use of HKL2000/SCALEPACK lowers the number 
of observed data as inconsistent equivalents are removed 
from the data set and not included in the collected total
;
_diffrn_measurement_device_type Nonius_KappaCCD
_diffrn_measurement_method \w
_diffrn_radiation_monochromator 'graphite 002'
_diffrn_radiation_type CU-K\a
_diffrn_radiation_wavelength 1.54184
_diffrn_reflns_av_R_equivalents 0.0690
_diffrn_reflns_av_sigmaI/netI 0.0380
_diffrn_reflns_limit_h_max 20
_diffrn_reflns_limit_h_min -19
_diffrn_reflns_limit_k_max 9
_diffrn_reflns_limit_k_min -9
_diffrn_reflns_limit_l_max 21
_diffrn_reflns_limit_l_min -22
_diffrn_reflns_number 27063
_diffrn_reflns_theta_full 60.0
_diffrn_reflns_theta_max 70.18
_diffrn_reflns_theta_min 2.30
_diffrn_standards_number 0
_exptl_absorpt_coefficient_mu 0.992
_exptl_absorpt_correction_T_max 0.9707
_exptl_absorpt_correction_T_min 0.7958
_exptl_absorpt_correction_type multi-scan
_exptl_absorpt_process_details 'SCALEPACK (Otwinowski & Minor, 1997)'
_exptl_crystal_colour colorless
_exptl_crystal_density_diffrn 1.399
_exptl_crystal_density_method 'not measured'
_exptl_crystal_description needle
_exptl_crystal_F_000 1152
_exptl_crystal_size_max 0.20
_exptl_crystal_size_mid 0.11
_exptl_crystal_size_min 0.03
_refine_diff_density_max 0.28
_refine_diff_density_min -0.23
_refine_ls_abs_structure_details 'Flack H. D. (1983), Acta Cryst. A39, 876-881'
_refine_ls_abs_structure_Flack 0.0(2)
_refine_ls_d_res_high 0.89
_refine_ls_extinction_method none
_refine_ls_goodness_of_fit_ref 1.067
_refine_ls_hydrogen_treatment mixed
_refine_ls_matrix_type full
_refine_ls_number_parameters 722
_refine_ls_number_reflns 7181
_refine_ls_number_restraints 46
_refine_ls_R_factor_all 0.064
_refine_ls_R_factor_gt 0.058
_refine_ls_shift/su_max 0.001
_refine_ls_structure_factor_coef Fsqd
_refine_ls_weighting_details '1/[\s^2^(Fo^2^)+(0.1026P)^2^+1.5848P] where P=(Fo^2^+2Fc^2^)/3  '
_refine_ls_weighting_scheme calc
_refine_ls_wR_factor_gt 0.157
_refine_ls_wR_factor_ref 0.162
_reflns_Friedel_coverage 1.0000
_reflns_number_gt 6456
_reflns_number_total 7181
_reflns_threshold_expression >2.0\s(I)
_cod_data_source_file cg201463g_si_001.cif
_cod_data_source_block 271032
_cod_depositor_comments
;
The following automatic conversions were performed:

'_refine_ls_weighting_scheme' value 'calc ' changed to 'calc'
according to /home/saulius/struct/CIF-dictionaries/cif_core.dic
dictionary named 'cif_core.dic' version 2.4.1 from 2010-06-29.

Automatic conversion script
Id: cif_fix_values 1715 2011-07-08 13:25:40Z adriana 
;
_cod_database_code 4503011

loop_
_symmetry_equiv_pos_as_xyz
'x, y, z'
'-x, y+1/2, -z'

loop_
_atom_site_label
_atom_site_fract_x
_atom_site_fract_y
_atom_site_fract_z
_atom_site_U_iso_or_equiv
_atom_site_adp_type
_atom_site_occupancy
_atom_site_symmetry_multiplicity
_atom_site_calc_flag
_atom_site_refinement_flags
_atom_site_disorder_assembly
_atom_site_disorder_group
O19 0.48293(17) 0.9761(3) 0.72516(14) 0.0327(6) Uani 1 1 d . . .
O1W 0.0873(2) 0.4952(5) 0.4755(2) 0.0623(10) Uani 1 1 d D . .
O21 0.56531(16) 0.8941(4) 0.64937(14) 0.0336(6) Uani 1 1 d . . .
O23 0.52876(18) 0.7667(4) 0.46736(15) 0.0366(7) Uani 1 1 d . . .
O26 0.71791(19) 0.7429(5) 0.64575(19) 0.0549(9) Uani 1 1 d . . .
O27 0.37036(17) 0.9117(4) 0.48470(14) 0.0350(7) Uani 1 1 d . . .
O29 0.37136(18) 0.8848(4) 0.36954(14) 0.0373(7) Uani 1 1 d . . .
O2W 0.0491(2) 0.9129(5) 0.4180(2) 0.0633(10) Uani 1 1 d D . .
O31 0.23732(18) 0.6782(4) 0.22690(16) 0.0445(8) Uani 1 1 d . . .
O32 0.13201(17) 0.7171(4) 0.33185(17) 0.0443(8) Uani 1 1 d . . .
O33 0.22563(19) 0.7018(4) 0.46842(15) 0.0414(7) Uani 1 1 d . . .
O34 0.48338(18) 0.8252(4) 0.27057(16) 0.0410(7) Uani 1 1 d . . .
O35 0.33965(17) 0.9148(4) 0.62255(14) 0.0333(6) Uani 1 1 d . . .
O37 0.32267(17) 1.1904(4) 0.63899(15) 0.0355(7) Uani 1 1 d . . .
O39 0.14826(19) 1.4777(4) 0.61395(17) 0.0411(7) Uani 1 1 d . . .
O3W -0.0810(2) 1.2926(5) 0.83507(18) 0.0517(9) Uani 1 1 d D . .
O40 0.07297(18) 1.1553(4) 0.62231(16) 0.0400(7) Uani 1 1 d . . .
O41 0.16503(18) 0.8857(4) 0.57206(16) 0.0401(7) Uani 1 1 d . . .
O42 0.41163(18) 1.4854(4) 0.62920(16) 0.0410(7) Uani 1 1 d . . .
O91 0.1101(2) 0.8239(5) 0.94124(18) 0.0592(10) Uani 1 1 d . . .
O92 0.13421(17) 0.6422(4) 0.85990(15) 0.0379(7) Uani 1 1 d . . .
O94 -0.00298(17) 0.6963(4) 0.82589(15) 0.0386(7) Uani 1 1 d . . .
O96 -0.12449(18) 0.8656(4) 0.66609(17) 0.0453(8) Uani 1 1 d . . .
O97 0.01705(19) 0.7426(4) 0.61744(15) 0.0402(7) Uani 1 1 d . . .
O98 0.16100(17) 0.7087(4) 0.72427(16) 0.0393(7) Uani 1 1 d . . .
O99 -0.1739(2) 0.6023(4) 0.80256(18) 0.0502(8) Uani 1 1 d . . .
O4WA 0.0372(7) 1.1204(14) 1.0060(5) 0.039(3) Uani 0.311(10) 1 d PD A 1
O4WB -0.0065(3) 1.0666(7) 0.9394(3) 0.0566(19) Uani 0.689(10) 1 d PD A 2
O991 0.0460(2) 1.2097(5) 0.75818(18) 0.0559(9) Uani 1 1 d . . .
C1 0.4825(3) 0.8962(6) 0.7909(2) 0.0357(10) Uani 1 1 d . . .
C2 0.4699(3) 1.0336(6) 0.8418(2) 0.0372(10) Uani 1 1 d . . .
C3 0.4735(3) 0.9683(6) 0.9157(2) 0.0416(11) Uani 1 1 d . . .
C4 0.4292(3) 0.8001(6) 0.9228(2) 0.0382(10) Uani 1 1 d . . .
C5 0.3404(3) 0.8139(6) 0.9402(2) 0.0414(11) Uani 1 1 d . . .
C6 0.3478(3) 0.8927(7) 1.0130(2) 0.0502(13) Uani 1 1 d . . .
C7 0.2694(3) 0.8868(8) 1.0443(3) 0.0563(14) Uani 1 1 d . . .
C8 0.2346(3) 0.7126(8) 1.0443(3) 0.0562(14) Uani 1 1 d . . .
C9 0.2223(3) 0.6279(7) 0.9724(2) 0.0450(12) Uani 1 1 d . . .
C10 0.3045(3) 0.6350(6) 0.9435(2) 0.0404(11) Uani 1 1 d . . .
C11 0.3093(3) 0.5353(6) 0.8779(2) 0.0391(10) Uani 1 1 d . . .
C12 0.3985(3) 0.5159(6) 0.8685(3) 0.0410(11) Uani 1 1 d . . .
C13 0.4408(3) 0.6832(6) 0.8622(2) 0.0352(10) Uani 1 1 d . . .
C14 0.5341(3) 0.6596(6) 0.8622(2) 0.0421(11) Uani 1 1 d . . .
C15 0.5604(3) 0.7986(6) 0.8199(2) 0.0363(10) Uani 1 1 d . . .
C16 0.4138(3) 0.7671(5) 0.7912(2) 0.0324(9) Uani 1 1 d . . .
C17 0.1970(3) 0.4463(7) 0.9826(3) 0.0548(14) Uani 1 1 d . . .
C18 0.2843(3) 0.9258(6) 0.8876(2) 0.0410(10) Uani 1 1 d . . .
C19 0.6362(3) 0.8320(7) 0.8104(3) 0.0493(12) Uani 1 1 d . . .
C20 0.4854(2) 0.8771(5) 0.6676(2) 0.0302(9) Uani 1 1 d . . .
C22 0.5745(3) 0.7925(5) 0.5919(2) 0.0321(9) Uani 1 1 d . . .
C23 0.5180(2) 0.8576(5) 0.5268(2) 0.0308(9) Uani 1 1 d . . .
C24 0.4300(2) 0.8425(5) 0.5402(2) 0.0328(9) Uani 1 1 d . . .
C25 0.4216(2) 0.9354(5) 0.6058(2) 0.0300(9) Uani 1 1 d . . .
C26 0.6650(3) 0.7958(6) 0.5841(2) 0.0367(10) Uani 1 1 d . . .
C28 0.3455(3) 0.8108(5) 0.4274(2) 0.0352(10) Uani 1 1 d . . .
C30 0.3512(3) 0.7825(5) 0.3083(2) 0.0362(10) Uani 1 1 d . . .
C31 0.2574(3) 0.7796(6) 0.2869(2) 0.0379(10) Uani 1 1 d . . .
C32 0.2203(2) 0.7102(6) 0.3464(2) 0.0365(10) Uani 1 1 d . . .
C33 0.2507(3) 0.7984(6) 0.4144(2) 0.0379(10) Uani 1 1 d . . .
C34 0.3966(3) 0.8498(6) 0.2543(2) 0.0403(10) Uani 1 1 d . . .
C36 0.2880(3) 1.0508(5) 0.6008(2) 0.0325(9) Uani 1 1 d . . .
C38 0.2807(3) 1.3406(5) 0.6140(2) 0.0355(10) Uani 1 1 d . . .
C39 0.1951(3) 1.3304(5) 0.6326(2) 0.0363(10) Uani 1 1 d . . .
C40 0.1500(3) 1.1770(5) 0.5994(2) 0.0337(9) Uani 1 1 d . . .
C41 0.2016(3) 1.0183(5) 0.6154(2) 0.0350(10) Uani 1 1 d . . .
C42 0.3320(3) 1.4830(5) 0.6481(3) 0.0413(11) Uani 1 1 d . . .
C91 0.1502(3) 0.7087(7) 0.9245(2) 0.0448(12) Uani 1 1 d . . .
C93 0.0752(3) 0.7311(6) 0.8109(2) 0.0347(10) Uani 1 1 d . . .
C95 -0.0649(3) 0.7973(6) 0.7853(2) 0.0405(11) Uani 1 1 d . . .
C96 -0.0693(3) 0.7549(6) 0.7083(2) 0.0359(10) Uani 1 1 d . . .
C97 0.0153(3) 0.7773(6) 0.6886(2) 0.0376(10) Uani 1 1 d . . .
C98 0.0806(2) 0.6774(6) 0.7378(2) 0.0357(10) Uani 1 1 d . . .
C99 -0.1443(3) 0.7670(6) 0.8126(3) 0.0438(11) Uani 1 1 d . . .
C992 0.1228(3) 1.2088(7) 0.8021(3) 0.0536(13) Uani 1 1 d . . .
H4 0.4625 0.7472 0.9650 0.046 Uiso 1 1 calc R . .
H10 0.3452 0.5788 0.9803 0.048 Uiso 1 1 calc R . .
H20 0.4751 0.7586 0.6787 0.036 Uiso 1 1 calc R . .
H22 0.5583 0.6761 0.6012 0.039 Uiso 1 1 calc R . .
H23 0.5474 0.8295 0.4394 0.055 Uiso 1 1 calc R . .
H24 0.4168 0.7227 0.5460 0.039 Uiso 1 1 calc R . .
H25 0.4308 1.0561 0.5982 0.036 Uiso 1 1 calc R . .
H26 0.6947 0.7599 0.6802 0.082 Uiso 1 1 calc R . .
H28 0.3706 0.6979 0.4359 0.042 Uiso 1 1 calc R . .
H2A 0.4155 1.0867 0.8258 0.045 Uiso 1 1 calc R . .
H2B 0.5131 1.1193 0.8419 0.045 Uiso 1 1 calc R . .
H30 0.3709 0.6670 0.3203 0.043 Uiso 1 1 calc R . .
H31 0.1878 0.6942 0.2084 0.067 Uiso 1 1 calc R . .
H32 0.1133 0.6267 0.3143 0.066 Uiso 1 1 calc R . .
H33 0.2164 0.7649 0.5005 0.062 Uiso 1 1 calc R . .
H34 0.4942 0.7551 0.3028 0.062 Uiso 1 1 calc R . .
H36 0.2856 1.0704 0.5499 0.039 Uiso 1 1 calc R . .
H38 0.2762 1.3477 0.5623 0.043 Uiso 1 1 calc R . .
H39 0.1177 1.4960 0.6434 0.062 Uiso 1 1 calc R . .
H3A 0.4489 1.0531 0.9426 0.050 Uiso 1 1 calc R . .
H3B 0.5323 0.9563 0.9375 0.050 Uiso 1 1 calc R . .
H40 0.0386 1.1129 0.5901 0.060 Uiso 1 1 calc R . .
H41 0.1273 0.8420 0.5899 0.060 Uiso 1 1 calc R . .
H42 0.4458 1.4399 0.6607 0.061 Uiso 1 1 calc R . .
H6A 0.3924 0.8353 1.0450 0.060 Uiso 1 1 calc R . .
H6B 0.3645 1.0102 1.0100 0.060 Uiso 1 1 calc R . .
H7A 0.2816 0.9286 1.0927 0.068 Uiso 1 1 calc R . .
H7B 0.2274 0.9607 1.0174 0.068 Uiso 1 1 calc R . .
H8A 0.1808 0.7172 1.0604 0.067 Uiso 1 1 calc R . .
H8B 0.2725 0.6440 1.0779 0.067 Uiso 1 1 calc R . .
H93 0.0862 0.8530 0.8160 0.042 Uiso 1 1 calc R . .
H95 -0.0490 0.9166 0.7928 0.049 Uiso 1 1 calc R . .
H96 -0.1724 0.8253 0.6592 0.068 Uiso 1 1 calc R . .
H97 -0.0017 0.6469 0.6076 0.060 Uiso 1 1 calc R . .
H98 0.1681 0.6559 0.6887 0.059 Uiso 1 1 calc R . .
H99 -0.1465 0.5401 0.8327 0.075 Uiso 1 1 calc R . .
H11A 0.2844 0.4244 0.8814 0.047 Uiso 1 1 calc R . .
H11B 0.2775 0.5927 0.8369 0.047 Uiso 1 1 calc R . .
H12A 0.4002 0.4496 0.8260 0.049 Uiso 1 1 calc R . .
H12B 0.4294 0.4543 0.9087 0.049 Uiso 1 1 calc R . .
H14A 0.5655 0.6632 0.9103 0.051 Uiso 1 1 calc R . .
H14B 0.5443 0.5511 0.8413 0.051 Uiso 1 1 calc R . .
H16A 0.3591 0.8206 0.7879 0.039 Uiso 1 1 calc R . .
H16B 0.4120 0.6867 0.7525 0.039 Uiso 1 1 calc R . .
H17A 0.1500 0.4442 1.0073 0.082 Uiso 1 1 calc R . .
H17B 0.2437 0.3865 1.0099 0.082 Uiso 1 1 calc R . .
H17C 0.1813 0.3930 0.9370 0.082 Uiso 1 1 calc R . .
H18A 0.2680 0.8659 0.8437 0.061 Uiso 1 1 calc R . .
H18B 0.3144 1.0268 0.8794 0.061 Uiso 1 1 calc R . .
H18C 0.2348 0.9558 0.9065 0.061 Uiso 1 1 calc R . .
H19A 0.6809 0.7642 0.8315 0.059 Uiso 1 1 calc R . .
H19B 0.6461 0.9238 0.7824 0.059 Uiso 1 1 calc R . .
H1W1 0.129(3) 0.533(8) 0.449(3) 0.070(18) Uiso 1 1 d D . .
H1W2 0.057(6) 0.424(12) 0.440(4) 0.16(4) Uiso 1 1 d D . .
H23A 0.5309 0.9771 0.5199 0.037 Uiso 1 1 calc R . .
H26A 0.6729 0.7225 0.5450 0.044 Uiso 1 1 calc R . .
H26B 0.6803 0.9100 0.5725 0.044 Uiso 1 1 calc R . .
H2W1 0.076(4) 0.871(9) 0.381(3) 0.09(2) Uiso 1 1 d D . .
H2W2 0.078(6) 0.991(12) 0.452(5) 0.18(5) Uiso 1 1 d D . .
H31A 0.2365 0.8948 0.2759 0.046 Uiso 1 1 calc R . .
H32A 0.2369 0.5909 0.3524 0.044 Uiso 1 1 calc R . .
H33A 0.2259 0.9119 0.4134 0.045 Uiso 1 1 calc R . .
H34A 0.3751 0.7956 0.2092 0.048 Uiso 1 1 calc R . .
H34B 0.3852 0.9702 0.2488 0.048 Uiso 1 1 calc R . .
H39A 0.2019 1.3175 0.6842 0.044 Uiso 1 1 calc R . .
H3W1 -0.041(2) 1.291(5) 0.8806(16) 0.027(10) Uiso 1 1 d D . .
H3W2 -0.041(3) 1.270(7) 0.805(3) 0.068(18) Uiso 1 1 d D . .
H40A 0.1386 1.1931 0.5478 0.040 Uiso 1 1 calc R . .
H41A 0.2047 0.9875 0.6655 0.042 Uiso 1 1 calc R . .
H42A 0.3034 1.5889 0.6339 0.050 Uiso 1 1 calc R . .
H42B 0.3379 1.4731 0.6993 0.050 Uiso 1 1 calc R . .
H4W1 0.054(12) 1.033(19) 1.040(8) 0.082 Uiso 0.311(10) 1 d PD A 1
H4W2 0.016(13) 1.228(14) 0.989(12) 0.082 Uiso 0.311(10) 1 d PD A 1
H4W3 0.025(8) 1.131(17) 0.978(6) 0.082 Uiso 0.689(10) 1 d PD A 2
H4W4 -0.005(6) 1.167(8) 0.912(4) 0.082 Uiso 0.689(10) 1 d PD A 2
H96A -0.0884 0.6378 0.6993 0.043 Uiso 1 1 calc R . .
H97A 0.0301 0.8971 0.6961 0.045 Uiso 1 1 calc R . .
H98A 0.0680 0.5562 0.7323 0.043 Uiso 1 1 calc R . .
H991 0.0527 1.2007 0.7166 0.084 Uiso 1 1 calc R . .
H99A -0.1349 0.7927 0.8630 0.053 Uiso 1 1 calc R . .
H99B -0.1872 0.8441 0.7891 0.053 Uiso 1 1 calc R . .
H99C 0.1495 1.3170 0.8000 0.080 Uiso 1 1 calc R . .
H99D 0.1576 1.1219 0.7872 0.080 Uiso 1 1 calc R . .
H99E 0.1152 1.1870 0.8500 0.080 Uiso 1 1 calc R . .

loop_
_atom_site_aniso_label
_atom_site_aniso_U_11
_atom_site_aniso_U_22
_atom_site_aniso_U_33
_atom_site_aniso_U_12
_atom_site_aniso_U_13
_atom_site_aniso_U_23
O19 0.0405(16) 0.0294(15) 0.0271(16) -0.0019(12) 0.0025(12) -0.0003(13)
O1W 0.073(3) 0.064(2) 0.052(2) -0.023(2) 0.018(2) -0.0102(19)
O21 0.0348(15) 0.0326(15) 0.0331(16) -0.0031(12) 0.0049(12) -0.0039(13)
O23 0.0464(17) 0.0325(16) 0.0309(17) 0.0034(13) 0.0070(13) -0.0005(13)
O26 0.0380(17) 0.070(2) 0.055(2) 0.0033(16) 0.0037(15) 0.020(2)
O27 0.0433(16) 0.0309(15) 0.0279(16) 0.0017(13) -0.0015(12) -0.0039(13)
O29 0.0465(17) 0.0330(16) 0.0314(17) -0.0055(13) 0.0040(13) -0.0009(13)
O2W 0.054(2) 0.072(3) 0.064(3) 0.004(2) 0.0097(19) -0.012(2)
O31 0.0420(16) 0.051(2) 0.0365(18) 0.0040(15) -0.0025(13) -0.0130(15)
O32 0.0360(15) 0.052(2) 0.0427(19) -0.0048(15) -0.0002(13) -0.0110(16)
O33 0.0514(17) 0.0422(17) 0.0309(18) -0.0088(15) 0.0078(14) -0.0027(14)
O34 0.0428(17) 0.0402(18) 0.0397(19) -0.0036(14) 0.0060(13) -0.0014(14)
O35 0.0376(15) 0.0283(15) 0.0337(16) -0.0006(12) 0.0053(12) 0.0023(13)
O37 0.0396(15) 0.0281(16) 0.0367(17) 0.0026(13) 0.0011(12) -0.0008(13)
O39 0.0425(18) 0.0354(16) 0.047(2) 0.0079(13) 0.0116(14) -0.0032(15)
O3W 0.0467(19) 0.065(2) 0.041(2) -0.0022(17) 0.0031(15) -0.0016(17)
O40 0.0392(16) 0.0400(18) 0.0406(19) -0.0021(14) 0.0058(13) -0.0032(14)
O41 0.0442(17) 0.0354(17) 0.0429(18) -0.0066(13) 0.0135(13) -0.0070(14)
O42 0.0438(17) 0.0348(17) 0.0436(19) -0.0021(14) 0.0059(14) 0.0037(14)
O91 0.0471(19) 0.083(3) 0.046(2) 0.006(2) 0.0043(15) -0.019(2)
O92 0.0394(16) 0.0452(18) 0.0276(17) 0.0031(14) 0.0017(12) -0.0013(14)
O94 0.0343(15) 0.0475(18) 0.0331(17) 0.0025(14) 0.0033(12) 0.0034(14)
O96 0.0370(16) 0.049(2) 0.0483(19) 0.0064(14) 0.0018(14) 0.0119(16)
O97 0.0450(17) 0.0423(18) 0.0310(18) -0.0016(14) 0.0005(13) 0.0003(13)
O98 0.0355(15) 0.0460(19) 0.0364(18) -0.0024(14) 0.0066(12) -0.0014(15)
O99 0.0463(19) 0.053(2) 0.051(2) -0.0060(16) 0.0072(15) 0.0000(17)
O4WA 0.041(6) 0.036(6) 0.037(7) 0.006(4) -0.003(5) -0.014(5)
O4WB 0.067(4) 0.062(4) 0.041(3) 0.016(3) 0.011(2) 0.008(3)
O991 0.0529(19) 0.073(2) 0.041(2) -0.0006(18) 0.0075(15) -0.0105(19)
C1 0.038(2) 0.042(2) 0.026(2) -0.0040(19) 0.0027(17) 0.0036(19)
C2 0.041(2) 0.041(2) 0.029(2) -0.0046(19) 0.0028(18) -0.0042(19)
C3 0.046(3) 0.047(3) 0.030(3) -0.005(2) -0.0003(19) -0.007(2)
C4 0.042(2) 0.042(3) 0.028(2) -0.002(2) -0.0024(18) 0.0011(19)
C5 0.043(2) 0.050(3) 0.030(2) 0.001(2) 0.0024(19) -0.006(2)
C6 0.051(3) 0.068(3) 0.030(3) -0.005(3) 0.003(2) -0.013(3)
C7 0.055(3) 0.082(4) 0.030(3) -0.002(3) 0.001(2) -0.014(3)
C8 0.046(3) 0.087(4) 0.034(3) 0.005(3) 0.003(2) 0.001(3)
C9 0.043(2) 0.066(3) 0.026(3) -0.004(2) 0.0038(19) 0.004(2)
C10 0.042(2) 0.047(3) 0.030(3) -0.002(2) 0.0001(19) 0.003(2)
C11 0.042(2) 0.040(3) 0.032(3) -0.003(2) -0.0001(19) 0.007(2)
C12 0.048(3) 0.037(3) 0.037(3) 0.001(2) 0.007(2) 0.003(2)
C13 0.040(2) 0.034(2) 0.032(3) -0.0030(19) 0.0055(18) 0.0052(19)
C14 0.043(2) 0.048(3) 0.036(3) 0.007(2) 0.008(2) 0.008(2)
C15 0.039(2) 0.040(3) 0.029(2) 0.0031(19) 0.0032(17) 0.001(2)
C16 0.039(2) 0.030(2) 0.028(2) -0.0023(18) 0.0052(17) -0.0084(18)
C17 0.050(3) 0.075(4) 0.038(3) -0.009(3) 0.004(2) 0.013(3)
C18 0.045(2) 0.043(3) 0.034(3) -0.003(2) 0.0053(19) -0.005(2)
C19 0.046(3) 0.056(3) 0.044(3) 0.002(2) 0.003(2) 0.007(2)
C20 0.036(2) 0.023(2) 0.032(2) -0.0027(17) 0.0067(17) -0.0002(17)
C22 0.040(2) 0.026(2) 0.031(2) -0.0021(18) 0.0095(17) -0.0026(18)
C23 0.039(2) 0.022(2) 0.030(2) -0.0026(17) 0.0017(17) -0.0048(17)
C24 0.037(2) 0.030(2) 0.031(2) 0.0000(18) 0.0059(17) 0.0007(18)
C25 0.031(2) 0.025(2) 0.036(2) -0.0043(17) 0.0075(17) -0.0015(17)
C26 0.037(2) 0.033(2) 0.039(3) -0.0004(19) 0.0057(19) -0.002(2)
C28 0.039(2) 0.030(2) 0.034(2) 0.0004(19) -0.0014(18) 0.0000(19)
C30 0.044(2) 0.029(2) 0.033(2) 0.0002(19) -0.0001(18) -0.0015(19)
C31 0.042(2) 0.034(2) 0.034(2) 0.0046(19) -0.0023(18) -0.001(2)
C32 0.037(2) 0.036(2) 0.035(3) -0.0032(19) 0.0018(18) -0.002(2)
C33 0.045(2) 0.032(2) 0.036(3) 0.003(2) 0.0034(19) 0.003(2)
C34 0.046(2) 0.040(3) 0.035(3) -0.002(2) 0.0058(19) 0.000(2)
C36 0.041(2) 0.028(2) 0.027(2) 0.0053(18) 0.0022(18) 0.0003(18)
C38 0.048(2) 0.031(2) 0.027(2) 0.0037(19) 0.0051(18) 0.0016(19)
C39 0.048(2) 0.030(2) 0.031(2) 0.0036(19) 0.0058(19) 0.0006(19)
C40 0.040(2) 0.033(2) 0.029(2) 0.0077(19) 0.0095(17) 0.0041(18)
C41 0.037(2) 0.032(2) 0.036(3) 0.0010(19) 0.0060(18) -0.0014(19)
C42 0.053(3) 0.027(2) 0.045(3) 0.001(2) 0.011(2) -0.005(2)
C91 0.039(2) 0.063(3) 0.034(3) -0.008(2) 0.012(2) -0.009(2)
C93 0.037(2) 0.035(2) 0.031(2) 0.0010(18) 0.0032(18) -0.0001(18)
C95 0.035(2) 0.044(3) 0.041(3) 0.005(2) 0.0045(19) 0.002(2)
C96 0.039(2) 0.035(2) 0.032(3) 0.0036(18) -0.0008(18) 0.0032(19)
C97 0.043(2) 0.036(2) 0.033(3) -0.0017(19) 0.0024(18) 0.001(2)
C98 0.034(2) 0.037(2) 0.035(3) 0.0024(19) 0.0034(17) -0.001(2)
C99 0.045(3) 0.046(3) 0.042(3) 0.002(2) 0.010(2) -0.003(2)
C992 0.056(3) 0.058(3) 0.044(3) -0.002(3) 0.003(2) 0.008(3)

loop_
_atom_type_symbol
_atom_type_radius_bond
O 0.73
C 0.77
H 0.32

loop_
_geom_angle_atom_site_label_1
_geom_angle_atom_site_label_2
_geom_angle_atom_site_label_3
_geom_angle
C20 O19 C1 118.2(3)
H1W1 O1W H1W2 97(7)
C22 O21 C20 111.9(3)
C23 O23 H23 109.50
C26 O26 H26 109.50
C28 O27 C24 116.4(3)
C28 O29 C30 111.4(3)
H2W1 O2W H2W2 120(8)
C31 O31 H31 109.50
C32 O32 H32 109.50
C33 O33 H33 109.50
C34 O34 H34 109.50
C36 O35 C25 112.3(3)
C36 O37 C38 111.5(3)
C39 O39 H39 109.50
H3W1 O3W H3W2 97(4)
C40 O40 H40 109.50
C41 O41 H41 109.50
C42 O42 H42 109.50
C91 O92 C93 115.0(4)
C93 O94 C95 111.2(3)
C96 O96 H96 109.50
C97 O97 H97 109.50
C98 O98 H98 109.50
C99 O99 H99 109.50
H4W3 O4WA H4W1 142(10)
H4W3 O4WA H4W2 59(10)
H4W1 O4WA H4W2 157(10)
H4W3 O4WB H4W4 86(10)
C992 O991 H991 109.50
O19 C1 C15 115.3(3)
O19 C1 C2 106.2(4)
C15 C1 C2 109.6(3)
O19 C1 C16 115.1(3)
C15 C1 C16 102.7(4)
C2 C1 C16 107.8(3)
C1 C2 C3 112.2(4)
C1 C2 H2A 109.20
C3 C2 H2A 109.20
C1 C2 H2B 109.20
C3 C2 H2B 109.20
H2A C2 H2B 107.90
C2 C3 C4 116.3(4)
C2 C3 H3A 108.20
C4 C3 H3A 108.20
C2 C3 H3B 108.20
C4 C3 H3B 108.20
H3A C3 H3B 107.40
C13 C4 C3 109.9(4)
C13 C4 C5 117.0(3)
C3 C4 C5 115.3(4)
C13 C4 H4 104.30
C3 C4 H4 104.30
C5 C4 H4 104.30
C6 C5 C18 108.2(4)
C6 C5 C4 107.8(3)
C18 C5 C4 111.7(4)
C6 C5 C10 108.1(4)
C18 C5 C10 112.3(4)
C4 C5 C10 108.5(4)
C7 C6 C5 115.0(4)
C7 C6 H6A 108.50
C5 C6 H6A 108.50
C7 C6 H6B 108.50
C5 C6 H6B 108.50
H6A C6 H6B 107.50
C8 C7 C6 112.0(5)
C8 C7 H7A 109.20
C6 C7 H7A 109.20
C8 C7 H7B 109.20
C6 C7 H7B 109.20
H7A C7 H7B 107.90
C7 C8 C9 113.6(4)
C7 C8 H8A 108.80
C9 C8 H8A 108.80
C7 C8 H8B 108.80
C9 C8 H8B 108.80
H8A C8 H8B 107.70
C91 C9 C8 109.5(4)
C91 C9 C17 106.6(4)
C8 C9 C17 107.4(4)
C91 C9 C10 113.2(4)
C8 C9 C10 109.3(4)
C17 C9 C10 110.6(4)
C11 C10 C9 117.5(4)
C11 C10 C5 112.0(4)
C9 C10 C5 114.1(4)
C11 C10 H10 103.70
C9 C10 H10 103.70
C5 C10 H10 103.70
C12 C11 C10 110.5(4)
C12 C11 H11A 109.60
C10 C11 H11A 109.60
C12 C11 H11B 109.60
C10 C11 H11B 109.60
H11A C11 H11B 108.10
C11 C12 C13 112.4(4)
C11 C12 H12A 109.10
C13 C12 H12A 109.10
C11 C12 H12B 109.10
C13 C12 H12B 109.10
H12A C12 H12B 107.90
C12 C13 C16 113.4(3)
C12 C13 C14 110.9(4)
C16 C13 C14 100.5(3)
C12 C13 C4 110.8(4)
C16 C13 C4 111.5(4)
C14 C13 C4 109.2(3)
C15 C14 C13 106.8(4)
C15 C14 H14A 110.40
C13 C14 H14A 110.40
C15 C14 H14B 110.40
C13 C14 H14B 110.40
H14A C14 H14B 108.60
C19 C15 C14 126.8(4)
C19 C15 C1 126.5(4)
C14 C15 C1 106.6(4)
C13 C16 C1 101.9(3)
C13 C16 H16A 111.40
C1 C16 H16A 111.40
C13 C16 H16B 111.40
C1 C16 H16B 111.40
H16A C16 H16B 109.30
C9 C17 H17A 109.50
C9 C17 H17B 109.50
H17A C17 H17B 109.50
C9 C17 H17C 109.50
H17A C17 H17C 109.50
H17B C17 H17C 109.50
C5 C18 H18A 109.50
C5 C18 H18B 109.50
H18A C18 H18B 109.50
C5 C18 H18C 109.50
H18A C18 H18C 109.50
H18B C18 H18C 109.50
C15 C19 H19A 120.00
C15 C19 H19B 120.00
H19A C19 H19B 120.00
O19 C20 O21 107.9(3)
O19 C20 C25 110.4(3)
O21 C20 C25 108.0(3)
O19 C20 H20 110.10
O21 C20 H20 110.10
C25 C20 H20 110.10
O21 C22 C26 108.1(3)
O21 C22 C23 109.0(3)
C26 C22 C23 111.8(3)
O21 C22 H22 109.30
C26 C22 H22 109.30
C23 C22 H22 109.30
O23 C23 C24 111.2(3)
O23 C23 C22 111.1(3)
C24 C23 C22 106.7(3)
O23 C23 H23A 109.30
C24 C23 H23A 109.30
C22 C23 H23A 109.30
O27 C24 C25 107.1(3)
O27 C24 C23 112.5(3)
C25 C24 C23 109.8(3)
O27 C24 H24 109.10
C25 C24 H24 109.10
C23 C24 H24 109.10
O35 C25 C24 111.2(3)
O35 C25 C20 108.9(3)
C24 C25 C20 111.4(3)
O35 C25 H25 108.40
C24 C25 H25 108.40
C20 C25 H25 108.40
O26 C26 C22 111.9(4)
O26 C26 H26A 109.20
C22 C26 H26A 109.20
O26 C26 H26B 109.20
C22 C26 H26B 109.20
H26A C26 H26B 107.90
O27 C28 O29 108.1(3)
O27 C28 C33 108.5(3)
O29 C28 C33 109.7(3)
O27 C28 H28 110.20
O29 C28 H28 110.20
C33 C28 H28 110.20
O29 C30 C34 107.9(3)
O29 C30 C31 108.1(3)
C34 C30 C31 114.7(4)
O29 C30 H30 108.70
C34 C30 H30 108.70
C31 C30 H30 108.70
O31 C31 C32 110.7(4)
O31 C31 C30 108.3(3)
C32 C31 C30 108.7(3)
O31 C31 H31A 109.70
C32 C31 H31A 109.70
C30 C31 H31A 109.70
O32 C32 C31 111.5(3)
O32 C32 C33 108.8(3)
C31 C32 C33 112.7(4)
O32 C32 H32A 107.90
C31 C32 H32A 107.90
C33 C32 H32A 107.90
O33 C33 C32 107.4(3)
O33 C33 C28 109.3(3)
C32 C33 C28 110.1(4)
O33 C33 H33A 110.00
C32 C33 H33A 110.00
C28 C33 H33A 110.00
O34 C34 C30 113.5(4)
O34 C34 H34A 108.90
C30 C34 H34A 108.90
O34 C34 H34B 108.90
C30 C34 H34B 108.90
H34A C34 H34B 107.70
O35 C36 O37 107.2(3)
O35 C36 C41 110.1(3)
O37 C36 C41 110.0(3)
O35 C36 H36 109.80
O37 C36 H36 109.80
C41 C36 H36 109.80
O37 C38 C42 107.1(3)
O37 C38 C39 106.6(3)
C42 C38 C39 114.0(4)
O37 C38 H38 109.70
C42 C38 H38 109.70
C39 C38 H38 109.70
O39 C39 C38 112.2(4)
O39 C39 C40 111.4(3)
C38 C39 C40 110.2(3)
O39 C39 H39A 107.60
C38 C39 H39A 107.60
C40 C39 H39A 107.60
O40 C40 C39 111.0(3)
O40 C40 C41 108.9(3)
C39 C40 C41 112.2(3)
O40 C40 H40A 108.20
C39 C40 H40A 108.20
C41 C40 H40A 108.20
O41 C41 C36 109.1(3)
O41 C41 C40 110.0(3)
C36 C41 C40 108.6(3)
O41 C41 H41A 109.70
C36 C41 H41A 109.70
C40 C41 H41A 109.70
O42 C42 C38 111.5(4)
O42 C42 H42A 109.30
C38 C42 H42A 109.30
O42 C42 H42B 109.30
C38 C42 H42B 109.30
H42A C42 H42B 108.00
O91 C91 O92 121.8(4)
O91 C91 C9 124.2(4)
O92 C91 C9 114.0(4)
O94 C93 O92 107.5(3)
O94 C93 C98 110.5(3)
O92 C93 C98 110.0(3)
O94 C93 H93 109.60
O92 C93 H93 109.60
C98 C93 H93 109.60
O94 C95 C99 106.7(4)
O94 C95 C96 108.9(3)
C99 C95 C96 114.5(4)
O94 C95 H95 108.90
C99 C95 H95 108.90
C96 C95 H95 108.90
O96 C96 C97 107.3(3)
O96 C96 C95 110.0(4)
C97 C96 C95 109.6(3)
O96 C96 H96A 110.00
C97 C96 H96A 110.00
C95 C96 H96A 110.00
O97 C97 C96 113.7(3)
O97 C97 C98 112.1(4)
C96 C97 C98 110.5(3)
O97 C97 H97A 106.70
C96 C97 H97A 106.70
C98 C97 H97A 106.70
O98 C98 C93 109.7(3)
O98 C98 C97 111.3(4)
C93 C98 C97 106.9(3)
O98 C98 H98A 109.70
C93 C98 H98A 109.70
C97 C98 H98A 109.70
O99 C99 C95 113.5(4)
O99 C99 H99A 108.90
C95 C99 H99A 108.90
O99 C99 H99B 108.90
C95 C99 H99B 108.90
H99A C99 H99B 107.70
O991 C992 H99C 109.50
O991 C992 H99D 109.50
H99C C992 H99D 109.50
O991 C992 H99E 109.50
H99C C992 H99E 109.50
H99D C992 H99E 109.50

loop_
_geom_bond_atom_site_label_1
_geom_bond_atom_site_label_2
_geom_bond_distance
O19 C20 1.383(5)
O19 C1 1.436(5)
O1W H1W1 0.97(3)
O1W H1W2 0.97(3)
O21 C22 1.418(5)
O21 C20 1.426(5)
O23 C23 1.408(5)
O23 H23 0.8400
O26 C26 1.421(5)
O26 H26 0.8400
O27 C28 1.385(5)
O27 C24 1.438(5)
O29 C28 1.406(5)
O29 C30 1.441(5)
O2W H2W1 0.97(3)
O2W H2W2 0.97(3)
O31 C31 1.417(5)
O31 H31 0.8400
O32 C32 1.431(5)
O32 H32 0.8400
O33 C33 1.427(5)
O33 H33 0.8400
O34 C34 1.420(5)
O34 H34 0.8400
O35 C36 1.405(5)
O35 C25 1.449(5)
O37 C36 1.413(5)
O37 C38 1.435(5)
O39 C39 1.426(5)
O39 H39 0.8400
O3W H3W1 1.01(3)
O3W H3W2 0.98(3)
O40 C40 1.425(5)
O40 H40 0.8400
O41 C41 1.428(5)
O41 H41 0.8400
O42 C42 1.420(5)
O42 H42 0.8400
O91 C91 1.217(6)
O92 C91 1.351(6)
O92 C93 1.429(5)
O94 C93 1.395(5)
O94 C95 1.430(5)
O96 C96 1.426(5)
O96 H96 0.8400
O97 C97 1.420(5)
O97 H97 0.8400
O98 C98 1.416(5)
O98 H98 0.8400
O99 C99 1.416(6)
O99 H99 0.8400
O4WA H4W3 0.56(11)
O4WA H4W1 0.98(3)
O4WA H4W2 0.98(3)
O4WB H4W3 0.98(3)
O4WB H4W4 0.97(3)
O991 C992 1.396(6)
O991 H991 0.8400
C1 C15 1.523(6)
C1 C2 1.524(6)
C1 C16 1.536(6)
C2 C3 1.526(6)
C2 H2A 0.9900
C2 H2B 0.9900
C3 C4 1.556(7)
C3 H3A 0.9900
C3 H3B 0.9900
C4 C13 1.549(6)
C4 C5 1.560(6)
C4 H4 1.0000
C5 C6 1.540(6)
C5 C18 1.544(6)
C5 C10 1.563(7)
C6 C7 1.520(7)
C6 H6A 0.9900
C6 H6B 0.9900
C7 C8 1.515(9)
C7 H7A 0.9900
C7 H7B 0.9900
C8 C9 1.539(7)
C8 H8A 0.9900
C8 H8B 0.9900
C9 C91 1.521(7)
C9 C17 1.543(8)
C9 C10 1.554(6)
C10 C11 1.525(7)
C10 H10 1.0000
C11 C12 1.517(6)
C11 H11A 0.9900
C11 H11B 0.9900
C12 C13 1.531(6)
C12 H12A 0.9900
C12 H12B 0.9900
C13 C16 1.535(6)
C13 C14 1.547(6)
C14 C15 1.499(7)
C14 H14A 0.9900
C14 H14B 0.9900
C15 C19 1.319(7)
C16 H16A 0.9900
C16 H16B 0.9900
C17 H17A 0.9800
C17 H17B 0.9800
C17 H17C 0.9800
C18 H18A 0.9800
C18 H18B 0.9800
C18 H18C 0.9800
C19 H19A 0.9500
C19 H19B 0.9500
C20 C25 1.526(6)
C20 H20 1.0000
C22 C26 1.522(6)
C22 C23 1.528(6)
C22 H22 1.0000
C23 C24 1.521(6)
C23 H23A 1.0000
C24 C25 1.510(6)
C24 H24 1.0000
C25 H25 1.0000
C26 H26A 0.9900
C26 H26B 0.9900
C28 C33 1.536(6)
C28 H28 1.0000
C30 C34 1.495(6)
C30 C31 1.524(6)
C30 H30 1.0000
C31 C32 1.510(6)
C31 H31A 1.0000
C32 C33 1.511(6)
C32 H32A 1.0000
C33 H33A 1.0000
C34 H34A 0.9900
C34 H34B 0.9900
C36 C41 1.519(6)
C36 H36 1.0000
C38 C42 1.507(6)
C38 C39 1.515(6)
C38 H38 1.0000
C39 C40 1.526(6)
C39 H39A 1.0000
C40 C41 1.536(6)
C40 H40A 1.0000
C41 H41A 1.0000
C42 H42A 0.9900
C42 H42B 0.9900
C93 C98 1.508(6)
C93 H93 1.0000
C95 C99 1.513(6)
C95 C96 1.530(6)
C95 H95 1.0000
C96 C97 1.517(6)
C96 H96A 1.0000
C97 C98 1.536(6)
C97 H97A 1.0000
C98 H98A 1.0000
C99 H99A 0.9900
C99 H99B 0.9900
C992 H99C 0.9800
C992 H99D 0.9800
C992 H99E 0.9800

loop_
_geom_torsion_atom_site_label_1
_geom_torsion_atom_site_label_2
_geom_torsion_atom_site_label_3
_geom_torsion_atom_site_label_4
_geom_torsion
C20 O19 C1 C15 64.7(5)
C20 O19 C1 C2 -173.8(3)
C20 O19 C1 C16 -54.6(5)
O19 C1 C2 C3 -176.4(3)
C15 C1 C2 C3 -51.3(5)
C16 C1 C2 C3 59.7(4)
C1 C2 C3 C4 -41.5(5)
C2 C3 C4 C13 37.1(5)
C2 C3 C4 C5 -97.8(5)
C13 C4 C5 C6 163.9(4)
C3 C4 C5 C6 -64.6(5)
C13 C4 C5 C18 -77.3(5)
C3 C4 C5 C18 54.2(5)
C13 C4 C5 C10 47.0(5)
C3 C4 C5 C10 178.5(4)
C18 C5 C6 C7 69.9(6)
C4 C5 C6 C7 -169.2(5)
C10 C5 C6 C7 -52.0(6)
C5 C6 C7 C8 52.7(6)
C6 C7 C8 C9 -52.5(6)
C7 C8 C9 C91 -71.3(5)
C7 C8 C9 C17 173.3(4)
C7 C8 C9 C10 53.2(6)
C91 C9 C10 C11 -66.6(6)
C8 C9 C10 C11 171.0(4)
C17 C9 C10 C11 53.0(5)
C91 C9 C10 C5 67.5(5)
C8 C9 C10 C5 -54.9(5)
C17 C9 C10 C5 -172.9(4)
C6 C5 C10 C11 -169.7(4)
C18 C5 C10 C11 71.0(5)
C4 C5 C10 C11 -53.0(5)
C6 C5 C10 C9 53.7(5)
C18 C5 C10 C9 -65.7(5)
C4 C5 C10 C9 170.3(3)
C9 C10 C11 C12 -164.0(4)
C5 C10 C11 C12 61.0(5)
C10 C11 C12 C13 -59.6(5)
C11 C12 C13 C16 -75.1(5)
C11 C12 C13 C14 172.7(4)
C11 C12 C13 C4 51.2(5)
C3 C4 C13 C12 179.4(4)
C5 C4 C13 C12 -46.7(5)
C3 C4 C13 C16 -53.3(4)
C5 C4 C13 C16 80.7(5)
C3 C4 C13 C14 57.0(4)
C5 C4 C13 C14 -169.1(4)
C12 C13 C14 C15 150.4(4)
C16 C13 C14 C15 30.2(4)
C4 C13 C14 C15 -87.2(4)
C13 C14 C15 C19 175.1(5)
C13 C14 C15 C1 -3.9(5)
O19 C1 C15 C19 30.9(7)
C2 C1 C15 C19 -88.8(6)
C16 C1 C15 C19 156.9(5)
O19 C1 C15 C14 -150.1(4)
C2 C1 C15 C14 90.2(4)
C16 C1 C15 C14 -24.1(4)
C12 C13 C16 C1 -163.0(4)
C14 C13 C16 C1 -44.7(4)
C4 C13 C16 C1 71.0(4)
O19 C1 C16 C13 169.2(3)
C15 C1 C16 C13 43.1(4)
C2 C1 C16 C13 -72.5(4)
C1 O19 C20 O21 -108.7(4)
C1 O19 C20 C25 133.4(3)
C22 O21 C20 O19 178.1(3)
C22 O21 C20 C25 -62.5(4)
C20 O21 C22 C26 -170.5(3)
C20 O21 C22 C23 67.7(4)
O21 C22 C23 O23 176.4(3)
C26 C22 C23 O23 56.8(4)
O21 C22 C23 C24 -62.3(4)
C26 C22 C23 C24 178.2(3)
C28 O27 C24 C25 -156.8(3)
C28 O27 C24 C23 82.5(4)
O23 C23 C24 O27 -63.2(4)
C22 C23 C24 O27 175.5(3)
O23 C23 C24 C25 177.6(3)
C22 C23 C24 C25 56.3(4)
C36 O35 C25 C24 -98.9(4)
C36 O35 C25 C20 138.0(3)
O27 C24 C25 O35 61.2(4)
C23 C24 C25 O35 -176.4(3)
O27 C24 C25 C20 -177.1(3)
C23 C24 C25 C20 -54.7(4)
O19 C20 C25 O35 -63.8(4)
O21 C20 C25 O35 178.4(3)
O19 C20 C25 C24 173.2(3)
O21 C20 C25 C24 55.4(4)
O21 C22 C26 O26 57.1(5)
C23 C22 C26 O26 177.2(4)
C24 O27 C28 O29 -115.6(4)
C24 O27 C28 C33 125.5(4)
C30 O29 C28 O27 177.1(3)
C30 O29 C28 C33 -64.7(4)
C28 O29 C30 C34 -167.6(3)
C28 O29 C30 C31 67.9(4)
O29 C30 C31 O31 -179.6(3)
C34 C30 C31 O31 60.0(5)
O29 C30 C31 C32 -59.3(4)
C34 C30 C31 C32 -179.6(4)
O31 C31 C32 O32 -66.2(4)
C30 C31 C32 O32 175.1(3)
O31 C31 C32 C33 171.2(3)
C30 C31 C32 C33 52.4(5)
O32 C32 C33 O33 67.7(4)
C31 C32 C33 O33 -168.2(3)
O32 C32 C33 C28 -173.5(3)
C31 C32 C33 C28 -49.3(5)
O27 C28 C33 O33 -70.5(4)
O29 C28 C33 O33 171.6(3)
O27 C28 C33 C32 171.8(3)
O29 C28 C33 C32 53.9(4)
O29 C30 C34 O34 69.7(5)
C31 C30 C34 O34 -169.9(4)
C25 O35 C36 O37 -63.9(4)
C25 O35 C36 C41 176.5(3)
C38 O37 C36 O35 172.2(3)
C38 O37 C36 C41 -68.1(4)
C36 O37 C38 C42 -169.1(4)
C36 O37 C38 C39 68.5(4)
O37 C38 C39 O39 176.6(3)
C42 C38 C39 O39 58.7(5)
O37 C38 C39 C40 -58.6(4)
C42 C38 C39 C40 -176.5(4)
O39 C39 C40 O40 -61.2(5)
C38 C39 C40 O40 173.7(3)
O39 C39 C40 C41 176.8(3)
C38 C39 C40 C41 51.6(5)
O35 C36 C41 O41 -66.9(4)
O37 C36 C41 O41 175.2(3)
O35 C36 C41 C40 173.2(3)
O37 C36 C41 C40 55.3(4)
O40 C40 C41 O41 68.9(4)
C39 C40 C41 O41 -167.9(3)
O40 C40 C41 C36 -171.8(3)
C39 C40 C41 C36 -48.5(5)
O37 C38 C42 O42 62.0(4)
C39 C38 C42 O42 179.6(4)
C93 O92 C91 O91 8.3(6)
C93 O92 C91 C9 -171.1(4)
C8 C9 C91 O91 0.8(7)
C17 C9 C91 O91 116.7(6)
C10 C9 C91 O91 -121.4(5)
C8 C9 C91 O92 -179.8(4)
C17 C9 C91 O92 -63.9(5)
C10 C9 C91 O92 58.0(6)
C95 O94 C93 O92 172.3(3)
C95 O94 C93 C98 -67.6(4)
C91 O92 C93 O94 -76.1(4)
C91 O92 C93 C98 163.5(4)
C93 O94 C95 C99 -172.2(3)
C93 O94 C95 C96 63.7(4)
O94 C95 C96 O96 -174.0(3)
C99 C95 C96 O96 66.7(5)
O94 C95 C96 C97 -56.3(5)
C99 C95 C96 C97 -175.5(4)
O96 C96 C97 O97 -59.8(5)
C95 C96 C97 O97 -179.3(4)
O96 C96 C97 C98 173.3(4)
C95 C96 C97 C98 53.8(5)
O94 C93 C98 O98 -178.1(3)
O92 C93 C98 O98 -59.5(5)
O94 C93 C98 C97 61.1(5)
O92 C93 C98 C97 179.7(3)
O97 C97 C98 O98 57.6(5)
C96 C97 C98 O98 -174.6(3)
O97 C97 C98 C93 177.3(3)
C96 C97 C98 C93 -54.8(5)
O94 C95 C99 O99 -64.5(5)
C96 C95 C99 O99 55.9(5)
